data_7004262
loop_
_publ_author_name
'Qi, Ruipeng'
'Liu, Bao'
'Xu, Xiaoping'
'Yang, Zijian'
'Yao, Yingming'
'Zhang, Yong'
'Shen, Qi'

_publ_section_title
;
 Synthesis, characterization and reactivity of heteroleptic rare earth
 metal bis(phenolate) complexes
;
_journal_issue 37
_journal_name_full 'Dalton Transactions'
_journal_page_first 5016
_journal_page_last 5024
_journal_paper_doi 10.1039/b804914a
_journal_year 2008
_chemical_formula_moiety 'C40 H59 La O5'
_chemical_formula_sum 'C40 H59 La O5'
_chemical_formula_weight 758.78
_chemical_name_systematic
;
?
;
_space_group_IT_number 14
_symmetry_cell_setting monoclinic
_symmetry_Int_Tables_number 14
_symmetry_space_group_name_Hall '-P 2ybc'
_symmetry_space_group_name_H-M 'P 1 21/c 1'
_atom_sites_solution_hydrogens geom
_atom_sites_solution_primary direct
_atom_sites_solution_secondary difmap
_audit_creation_method SHELXL-97
_cell_angle_alpha 90.00
_cell_angle_beta 95.742(5)
_cell_angle_gamma 90.00
_cell_formula_units_Z 4
_cell_length_a 20.652(4)
_cell_length_b 9.8049(17)
_cell_length_c 18.579(3)
_cell_measurement_reflns_used 13415
_cell_measurement_temperature 193(2)
_cell_measurement_theta_max 25.3
_cell_measurement_theta_min 3.0
_cell_volume 3743.2(11)
_computing_cell_refinement CrystalClear
_computing_data_collection CrystalClear
_computing_data_reduction CrystalStructure
_computing_structure_refinement 'SHELXL-97 (Sheldrick, 1997)'
_computing_structure_solution 'SHELXS-97 (Sheldrick, 1990)'
_diffrn_ambient_temperature 193(2)
_diffrn_detector_area_resol_mean 7.31
_diffrn_measured_fraction_theta_full 0.997
_diffrn_measured_fraction_theta_max 0.997
_diffrn_measurement_device_type 'Rigaku Mercury'
_diffrn_measurement_method \w
_diffrn_radiation_monochromator graphite
_diffrn_radiation_source 'fine-focus sealed tube'
_diffrn_radiation_type MoK\a
_diffrn_radiation_wavelength 0.71070
_diffrn_reflns_av_R_equivalents 0.0486
_diffrn_reflns_av_sigmaI/netI 0.0413
_diffrn_reflns_limit_h_max 24
_diffrn_reflns_limit_h_min -24
_diffrn_reflns_limit_k_max 11
_diffrn_reflns_limit_k_min -11
_diffrn_reflns_limit_l_max 20
_diffrn_reflns_limit_l_min -22
_diffrn_reflns_number 34877
_diffrn_reflns_theta_full 25.35
_diffrn_reflns_theta_max 25.35
_diffrn_reflns_theta_min 3.00
_exptl_absorpt_coefficient_mu 1.182
_exptl_absorpt_correction_T_max 0.703
_exptl_absorpt_correction_T_min 0.521
_exptl_absorpt_correction_type multi-scan
_exptl_absorpt_process_details 'Jacobson, R. (1998) Private communication'
_exptl_crystal_colour colorless
_exptl_crystal_density_diffrn 1.345
_exptl_crystal_density_method 'not measured'
_exptl_crystal_description block
_exptl_crystal_F_000 1580
_exptl_crystal_size_max 0.40
_exptl_crystal_size_mid 0.38
_exptl_crystal_size_min 0.30
_refine_diff_density_max 1.673
_refine_diff_density_min -0.818
_refine_diff_density_rms 0.087
_refine_ls_extinction_method none
_refine_ls_goodness_of_fit_ref 1.164
_refine_ls_hydrogen_treatment constr
_refine_ls_matrix_type full
_refine_ls_number_parameters 424
_refine_ls_number_reflns 6841
_refine_ls_number_restraints 0
_refine_ls_restrained_S_all 1.164
_refine_ls_R_factor_all 0.0517
_refine_ls_R_factor_gt 0.0448
_refine_ls_shift/su_max 0.002
_refine_ls_shift/su_mean 0.000
_refine_ls_structure_factor_coef Fsqd
_refine_ls_weighting_details 'calc w=1/[\s^2^(Fo^2^)+(0.0184P)^2^+7.4936P] where P=(Fo^2^+2Fc^2^)/3'
_refine_ls_weighting_scheme calc
_refine_ls_wR_factor_gt 0.0831
_refine_ls_wR_factor_ref 0.0862
_reflns_number_gt 6161
_reflns_number_total 6841
_reflns_threshold_expression >2sigma(I)
_cod_data_source_file b804914a.txt
_cod_data_source_block complex1
_cod_original_cell_volume 3743.3(11)
_cod_original_sg_symbol_H-M 'P 21/c'
_cod_database_code 7004262

loop_
_symmetry_equiv_pos_as_xyz
'x, y, z'
'-x, y+1/2, -z+1/2'
'-x, -y, -z'
'x, -y-1/2, z-1/2'

loop_
_atom_site_label
_atom_site_type_symbol
_atom_site_fract_x
_atom_site_fract_y
_atom_site_fract_z
_atom_site_U_iso_or_equiv
_atom_site_adp_type
_atom_site_occupancy
_atom_site_symmetry_multiplicity
_atom_site_calc_flag
_atom_site_refinement_flags
_atom_site_disorder_assembly
_atom_site_disorder_group
La1 La 0.812308(10) 0.68103(2) 0.459895(11) 0.02295(8) Uani 1 1 d . . .
O1 O 0.71453(12) 0.6836(3) 0.50134(13) 0.0270(6) Uani 1 1 d . . .
O2 O 0.80097(13) 0.4676(3) 0.41146(14) 0.0307(6) Uani 1 1 d . . .
O3 O 0.73513(13) 0.7629(3) 0.34563(15) 0.0393(7) Uani 1 1 d . . .
O4 O 0.84047(14) 0.9454(3) 0.44552(15) 0.0372(7) Uani 1 1 d . . .
O5 O 0.90218(13) 0.7195(3) 0.36579(14) 0.0338(7) Uani 1 1 d . . .
C1 C 0.66191(18) 0.6322(4) 0.5301(2) 0.0247(8) Uani 1 1 d . . .
C2 C 0.61342(18) 0.7185(4) 0.5542(2) 0.0260(9) Uani 1 1 d . . .
C3 C 0.56026(17) 0.6564(4) 0.5825(2) 0.0311(10) Uani 1 1 d . . .
H3 H 0.5278 0.7132 0.5996 0.037 Uiso 1 1 calc R . .
C4 C 0.55287(18) 0.5160(4) 0.5869(2) 0.0299(9) Uani 1 1 d . . .
C5 C 0.60173(19) 0.4343(4) 0.5641(2) 0.0285(9) Uani 1 1 d . . .
H5 H 0.5984 0.3380 0.5683 0.034 Uiso 1 1 calc R . .
C6 C 0.65548(18) 0.4898(4) 0.5351(2) 0.0261(9) Uani 1 1 d . . .
C7 C 0.75071(19) 0.3880(4) 0.3860(2) 0.0264(9) Uani 1 1 d . . .
C8 C 0.74731(19) 0.3299(4) 0.3153(2) 0.0265(9) Uani 1 1 d . . .
C9 C 0.6900(2) 0.2636(4) 0.2892(2) 0.0341(10) Uani 1 1 d . . .
H9 H 0.6869 0.2277 0.2414 0.041 Uiso 1 1 calc R . .
C10 C 0.6372(2) 0.2473(5) 0.3294(2) 0.0390(11) Uani 1 1 d . . .
C11 C 0.6445(2) 0.2932(4) 0.4001(2) 0.0329(10) Uani 1 1 d . . .
H11 H 0.6102 0.2783 0.4296 0.039 Uiso 1 1 calc R . .
C12 C 0.69998(19) 0.3600(4) 0.4296(2) 0.0272(9) Uani 1 1 d . . .
C13 C 0.70666(19) 0.3951(4) 0.5102(2) 0.0290(9) Uani 1 1 d . . .
H13A H 0.7058 0.3091 0.5380 0.035 Uiso 1 1 calc R . .
H13B H 0.7499 0.4374 0.5226 0.035 Uiso 1 1 calc R . .
C14 C 0.61791(19) 0.8740(4) 0.5492(2) 0.0308(9) Uani 1 1 d . . .
C15 C 0.5606(2) 0.9479(5) 0.5800(2) 0.0407(11) Uani 1 1 d . . .
H15A H 0.5195 0.9180 0.5538 0.061 Uiso 1 1 calc R . .
H15B H 0.5654 1.0466 0.5742 0.061 Uiso 1 1 calc R . .
H15C H 0.5605 0.9260 0.6314 0.061 Uiso 1 1 calc R . .
C16 C 0.6176(2) 0.9159(5) 0.4698(2) 0.0394(11) Uani 1 1 d . . .
H16A H 0.6539 0.8715 0.4489 0.059 Uiso 1 1 calc R . .
H16B H 0.6223 1.0151 0.4667 0.059 Uiso 1 1 calc R . .
H16C H 0.5765 0.8880 0.4431 0.059 Uiso 1 1 calc R . .
C17 C 0.6801(2) 0.9258(4) 0.5934(2) 0.0390(11) Uani 1 1 d . . .
H17A H 0.6773 0.9078 0.6449 0.058 Uiso 1 1 calc R . .
H17B H 0.6846 1.0241 0.5858 0.058 Uiso 1 1 calc R . .
H17C H 0.7180 0.8784 0.5776 0.058 Uiso 1 1 calc R . .
C18 C 0.49307(19) 0.4529(5) 0.6148(2) 0.0383(10) Uani 1 1 d . . .
H18A H 0.4563 0.4585 0.5773 0.057 Uiso 1 1 calc R . .
H18B H 0.4825 0.5024 0.6579 0.057 Uiso 1 1 calc R . .
H18C H 0.5018 0.3571 0.6272 0.057 Uiso 1 1 calc R . .
C19 C 0.8053(2) 0.3366(4) 0.2697(2) 0.0305(9) Uani 1 1 d . . .
C20 C 0.7944(2) 0.2508(5) 0.2007(2) 0.0471(12) Uani 1 1 d . . .
H20A H 0.7855 0.1561 0.2135 0.071 Uiso 1 1 calc R . .
H20B H 0.8335 0.2540 0.1749 0.071 Uiso 1 1 calc R . .
H20C H 0.7573 0.2872 0.1696 0.071 Uiso 1 1 calc R . .
C21 C 0.8668(2) 0.2806(5) 0.3139(2) 0.0434(12) Uani 1 1 d . . .
H21A H 0.8619 0.1823 0.3212 0.065 Uiso 1 1 calc R . .
H21B H 0.8727 0.3265 0.3609 0.065 Uiso 1 1 calc R . .
H21C H 0.9048 0.2974 0.2876 0.065 Uiso 1 1 calc R . .
C22 C 0.8172(2) 0.4841(4) 0.2464(2) 0.0397(11) Uani 1 1 d . . .
H22A H 0.8559 0.4873 0.2199 0.060 Uiso 1 1 calc R . .
H22B H 0.8240 0.5424 0.2894 0.060 Uiso 1 1 calc R . .
H22C H 0.7794 0.5168 0.2151 0.060 Uiso 1 1 calc R . .
C23 C 0.5750(2) 0.1807(6) 0.2970(3) 0.0569(14) Uani 1 1 d . . .
H23A H 0.5598 0.1158 0.3317 0.085 Uiso 1 1 calc R . .
H23B H 0.5832 0.1324 0.2526 0.085 Uiso 1 1 calc R . .
H23C H 0.5417 0.2508 0.2856 0.085 Uiso 1 1 calc R . .
C24 C 0.8420(3) 0.6249(8) 0.6103(3) 0.0647(18) Uani 1 1 d . . .
H24A H 0.8089 0.6064 0.6448 0.078 Uiso 1 1 calc R . .
C25 C 0.8705(5) 0.7472(7) 0.6018(4) 0.096(3) Uani 1 1 d . . .
H25A H 0.8621 0.8321 0.6292 0.115 Uiso 1 1 calc R . .
C26 C 0.9231(4) 0.7245(11) 0.5658(5) 0.111(4) Uani 1 1 d . . .
H26A H 0.9588 0.7917 0.5609 0.133 Uiso 1 1 calc R . .
C27 C 0.9263(3) 0.5916(11) 0.5516(3) 0.089(3) Uani 1 1 d . . .
H27A H 0.9647 0.5440 0.5345 0.107 Uiso 1 1 calc R . .
C28 C 0.8753(3) 0.5291(6) 0.5789(3) 0.0637(17) Uani 1 1 d . . .
H28A H 0.8709 0.4286 0.5863 0.076 Uiso 1 1 calc R . .
C29 C 0.6769(2) 0.6814(5) 0.3265(2) 0.0400(11) Uani 1 1 d . . .
H29A H 0.6555 0.6580 0.3702 0.048 Uiso 1 1 calc R . .
H29B H 0.6880 0.5959 0.3021 0.048 Uiso 1 1 calc R . .
C30 C 0.6329(2) 0.7694(5) 0.2759(3) 0.0486(12) Uani 1 1 d . . .
H30A H 0.6095 0.7140 0.2371 0.058 Uiso 1 1 calc R . .
H30B H 0.6007 0.8184 0.3025 0.058 Uiso 1 1 calc R . .
C31 C 0.6791(3) 0.8675(6) 0.2456(3) 0.0720(18) Uani 1 1 d . . .
H31 H 0.6748 0.9089 0.1991 0.086 Uiso 1 1 calc R . .
C32 C 0.7303(3) 0.8845(7) 0.3013(3) 0.0741(19) Uani 1 1 d . . .
H32A H 0.7216 0.9647 0.3313 0.089 Uiso 1 1 calc R . .
H32B H 0.7718 0.9001 0.2801 0.089 Uiso 1 1 calc R . .
C33 C 0.7958(2) 1.0517(4) 0.4601(3) 0.0438(12) Uani 1 1 d . . .
H33A H 0.7561 1.0126 0.4777 0.053 Uiso 1 1 calc R . .
H33B H 0.7831 1.1053 0.4158 0.053 Uiso 1 1 calc R . .
C34 C 0.8309(3) 1.1392(6) 0.5167(3) 0.0679(17) Uani 1 1 d . . .
H34A H 0.8176 1.1164 0.5650 0.081 Uiso 1 1 calc R . .
H34B H 0.8214 1.2367 0.5067 0.081 Uiso 1 1 calc R . .
C35 C 0.9016(3) 1.1113(5) 0.5142(3) 0.0561(14) Uani 1 1 d . . .
H35A H 0.9212 1.0752 0.5612 0.067 Uiso 1 1 calc R . .
H35B H 0.9250 1.1956 0.5029 0.067 Uiso 1 1 calc R . .
C36 C 0.9051(2) 1.0076(4) 0.4557(3) 0.0406(11) Uani 1 1 d . . .
H36A H 0.9159 1.0516 0.4104 0.049 Uiso 1 1 calc R . .
H36B H 0.9387 0.9381 0.4703 0.049 Uiso 1 1 calc R . .
C37 C 0.9005(2) 0.8061(5) 0.3021(2) 0.0359(10) Uani 1 1 d . . .
H37A H 0.8879 0.9003 0.3137 0.043 Uiso 1 1 calc R . .
H37B H 0.8689 0.7705 0.2630 0.043 Uiso 1 1 calc R . .
C38 C 0.9681(2) 0.8030(5) 0.2794(3) 0.0471(12) Uani 1 1 d . . .
H38A H 0.9970 0.8686 0.3076 0.057 Uiso 1 1 calc R . .
H38B H 0.9683 0.8227 0.2272 0.057 Uiso 1 1 calc R . .
C39 C 0.9878(2) 0.6573(5) 0.2968(3) 0.0522(13) Uani 1 1 d . . .
H39A H 0.9697 0.5943 0.2583 0.063 Uiso 1 1 calc R . .
H39B H 1.0357 0.6475 0.3033 0.063 Uiso 1 1 calc R . .
C40 C 0.9584(2) 0.6310(5) 0.3668(3) 0.0411(11) Uani 1 1 d . . .
H40A H 0.9453 0.5342 0.3699 0.049 Uiso 1 1 calc R . .
H40B H 0.9902 0.6523 0.4087 0.049 Uiso 1 1 calc R . .

loop_
_atom_site_aniso_label
_atom_site_aniso_U_11
_atom_site_aniso_U_22
_atom_site_aniso_U_33
_atom_site_aniso_U_23
_atom_site_aniso_U_13
_atom_site_aniso_U_12
La1 0.02168(13) 0.02579(13) 0.02139(13) 0.00264(10) 0.00223(9) 0.00265(10)
O1 0.0232(14) 0.0308(15) 0.0280(14) 0.0027(12) 0.0071(11) 0.0024(12)
O2 0.0333(15) 0.0296(15) 0.0299(15) -0.0044(12) 0.0071(12) -0.0022(13)
O3 0.0340(16) 0.0450(18) 0.0372(17) 0.0093(14) -0.0046(13) 0.0027(14)
O4 0.0457(18) 0.0251(15) 0.0386(17) 0.0018(13) -0.0069(14) 0.0003(14)
O5 0.0304(15) 0.0415(17) 0.0311(16) 0.0102(13) 0.0109(12) 0.0064(13)
C1 0.0214(19) 0.031(2) 0.0215(19) 0.0005(16) 0.0015(15) 0.0031(17)
C2 0.023(2) 0.033(2) 0.021(2) 0.0002(17) -0.0008(16) 0.0054(17)
C3 0.0112(18) 0.038(3) 0.045(3) 0.007(2) 0.0080(17) 0.0036(17)
C4 0.024(2) 0.044(3) 0.022(2) 0.0001(18) 0.0046(16) -0.0019(19)
C5 0.034(2) 0.030(2) 0.022(2) 0.0017(17) 0.0026(17) -0.0007(18)
C6 0.028(2) 0.031(2) 0.0198(19) -0.0013(16) 0.0037(16) 0.0012(17)
C7 0.030(2) 0.021(2) 0.028(2) -0.0007(16) 0.0019(17) 0.0061(17)
C8 0.035(2) 0.021(2) 0.025(2) 0.0032(16) 0.0071(17) 0.0033(17)
C9 0.040(2) 0.035(2) 0.027(2) -0.0081(18) 0.0064(19) 0.001(2)
C10 0.037(2) 0.039(3) 0.042(3) -0.012(2) 0.007(2) -0.004(2)
C11 0.031(2) 0.033(2) 0.037(2) -0.0034(19) 0.0125(19) 0.0000(19)
C12 0.030(2) 0.024(2) 0.027(2) -0.0009(16) 0.0045(17) 0.0049(17)
C13 0.029(2) 0.029(2) 0.030(2) 0.0022(18) 0.0069(17) 0.0057(18)
C14 0.029(2) 0.031(2) 0.032(2) 0.0015(18) 0.0050(18) 0.0041(18)
C15 0.038(2) 0.038(3) 0.048(3) -0.001(2) 0.014(2) 0.010(2)
C16 0.038(2) 0.037(3) 0.045(3) 0.011(2) 0.010(2) 0.011(2)
C17 0.039(3) 0.034(3) 0.044(3) -0.004(2) 0.008(2) -0.005(2)
C18 0.028(2) 0.046(3) 0.041(3) 0.002(2) 0.0080(19) -0.002(2)
C19 0.035(2) 0.035(2) 0.023(2) -0.0008(18) 0.0087(17) 0.0035(19)
C20 0.062(3) 0.045(3) 0.038(3) -0.005(2) 0.022(2) 0.000(2)
C21 0.042(3) 0.051(3) 0.039(3) 0.010(2) 0.016(2) 0.014(2)
C22 0.046(3) 0.040(3) 0.034(2) 0.008(2) 0.009(2) -0.005(2)
C23 0.039(3) 0.075(4) 0.057(3) -0.029(3) 0.009(2) -0.011(3)
C24 0.044(3) 0.128(6) 0.021(2) 0.014(3) 0.001(2) 0.012(4)
C25 0.165(8) 0.047(4) 0.058(4) -0.022(3) -0.070(5) 0.028(5)
C26 0.076(5) 0.142(8) 0.101(6) 0.094(6) -0.064(5) -0.065(6)
C27 0.053(4) 0.171(8) 0.044(3) 0.036(5) 0.005(3) 0.066(5)
C28 0.093(5) 0.040(3) 0.049(3) 0.016(3) -0.034(3) -0.001(3)
C29 0.043(3) 0.040(3) 0.036(2) 0.000(2) -0.003(2) -0.003(2)
C30 0.041(3) 0.055(3) 0.045(3) 0.003(2) -0.015(2) 0.004(2)
C31 0.070(4) 0.072(4) 0.067(4) 0.034(3) -0.029(3) -0.023(3)
C32 0.053(3) 0.094(5) 0.071(4) 0.054(4) -0.016(3) -0.017(3)
C33 0.039(3) 0.029(2) 0.065(3) 0.005(2) 0.015(2) 0.007(2)
C34 0.067(4) 0.072(4) 0.063(4) -0.032(3) -0.003(3) 0.023(3)
C35 0.057(3) 0.045(3) 0.063(3) -0.011(3) -0.005(3) 0.000(3)
C36 0.034(2) 0.033(2) 0.056(3) 0.001(2) 0.005(2) -0.001(2)
C37 0.042(3) 0.038(3) 0.028(2) 0.0079(19) 0.0058(19) 0.003(2)
C38 0.046(3) 0.058(3) 0.039(3) 0.009(2) 0.013(2) -0.009(2)
C39 0.044(3) 0.063(4) 0.054(3) 0.005(3) 0.021(2) 0.007(3)
C40 0.032(2) 0.043(3) 0.050(3) 0.010(2) 0.011(2) 0.010(2)

loop_
_atom_type_symbol
_atom_type_description
_atom_type_scat_dispersion_real
_atom_type_scat_dispersion_imag
_atom_type_scat_source
C C 0.0033 0.0016 'International Tables Vol C Tables 4.2.6.8 and 6.1.1.4'
H H 0.0000 0.0000 'International Tables Vol C Tables 4.2.6.8 and 6.1.1.4'
La La -0.2871 2.4523 'International Tables Vol C Tables 4.2.6.8 and 6.1.1.4'
O O 0.0106 0.0060 'International Tables Vol C Tables 4.2.6.8 and 6.1.1.4'

loop_
_geom_angle_atom_site_label_1
_geom_angle_atom_site_label_2
_geom_angle_atom_site_label_3
_geom_angle
_geom_angle_site_symmetry_1
_geom_angle_site_symmetry_3
_geom_angle_publ_flag
O1 La1 O2 94.92(9) . . ?
O1 La1 O3 77.32(9) . . ?
O2 La1 O3 86.11(10) . . ?
O1 La1 O4 103.69(9) . . ?
O2 La1 O4 149.79(9) . . ?
O3 La1 O4 75.27(9) . . ?
O1 La1 O5 157.79(9) . . ?
O2 La1 O5 85.58(9) . . ?
O3 La1 O5 80.57(9) . . ?
O4 La1 O5 68.26(9) . . ?
O1 La1 C24 77.15(12) . . ?
O2 La1 C24 102.28(18) . . ?
O3 La1 C24 153.69(13) . . ?
O4 La1 C24 104.90(17) . . ?
O5 La1 C24 124.51(12) . . ?
O1 La1 C25 89.5(2) . . ?
O2 La1 C25 126.06(15) . . ?
O3 La1 C25 146.49(14) . . ?
O4 La1 C25 78.29(17) . . ?
O5 La1 C25 108.2(2) . . ?
C24 La1 C25 27.37(19) . . ?
O1 La1 C28 95.50(16) . . ?
O2 La1 C28 81.27(13) . . ?
O3 La1 C28 164.91(13) . . ?
O4 La1 C28 119.60(13) . . ?
O5 La1 C28 106.49(16) . . ?
C24 La1 C28 26.92(16) . . ?
C25 La1 C28 44.83(17) . . ?
O1 La1 C26 116.4(2) . . ?
O2 La1 C26 116.5(3) . . ?
O3 La1 C26 150.58(16) . . ?
O4 La1 C26 76.13(19) . . ?
O5 La1 C26 82.6(2) . . ?
C24 La1 C26 44.40(18) . . ?
C25 La1 C26 27.1(2) . . ?
C28 La1 C26 44.47(18) . . ?
O1 La1 C27 120.66(15) . . ?
O2 La1 C27 90.0(2) . . ?
O3 La1 C27 161.91(14) . . ?
O4 La1 C27 100.3(2) . . ?
O5 La1 C27 81.52(15) . . ?
C24 La1 C27 44.28(16) . . ?
C25 La1 C27 44.4(2) . . ?
C28 La1 C27 27.29(18) . . ?
C26 La1 C27 26.6(2) . . ?
C1 O1 La1 157.0(2) . . ?
C7 O2 La1 135.7(2) . . ?
C32 O3 C29 107.8(3) . . ?
C32 O3 La1 135.0(3) . . ?
C29 O3 La1 116.4(2) . . ?
C33 O4 C36 105.6(3) . . ?
C33 O4 La1 122.3(2) . . ?
C36 O4 La1 126.6(2) . . ?
C40 O5 C37 108.3(3) . . ?
C40 O5 La1 120.7(2) . . ?
C37 O5 La1 130.3(2) . . ?
O1 C1 C6 118.7(3) . . ?
O1 C1 C2 121.5(3) . . ?
C6 C1 C2 119.8(4) . . ?
C3 C2 C1 117.6(4) . . ?
C3 C2 C14 120.6(3) . . ?
C1 C2 C14 121.8(3) . . ?
C4 C3 C2 123.1(4) . . ?
C4 C3 H3 118.4 . . ?
C2 C3 H3 118.4 . . ?
C5 C4 C3 117.9(4) . . ?
C5 C4 C18 120.7(4) . . ?
C3 C4 C18 121.4(4) . . ?
C4 C5 C6 121.7(4) . . ?
C4 C5 H5 119.2 . . ?
C6 C5 H5 119.2 . . ?
C5 C6 C1 119.9(4) . . ?
C5 C6 C13 119.1(4) . . ?
C1 C6 C13 121.0(3) . . ?
O2 C7 C12 120.0(3) . . ?
O2 C7 C8 121.3(3) . . ?
C12 C7 C8 118.6(4) . . ?
C9 C8 C7 117.9(3) . . ?
C9 C8 C19 120.6(3) . . ?
C7 C8 C19 121.4(3) . . ?
C10 C9 C8 123.4(4) . . ?
C10 C9 H9 118.3 . . ?
C8 C9 H9 118.3 . . ?
C11 C10 C9 117.1(4) . . ?
C11 C10 C23 121.9(4) . . ?
C9 C10 C23 121.0(4) . . ?
C10 C11 C12 122.6(4) . . ?
C10 C11 H11 118.7 . . ?
C12 C11 H11 118.7 . . ?
C11 C12 C7 119.7(4) . . ?
C11 C12 C13 119.0(3) . . ?
C7 C12 C13 121.2(3) . . ?
C6 C13 C12 116.1(3) . . ?
C6 C13 H13A 108.3 . . ?
C12 C13 H13A 108.3 . . ?
C6 C13 H13B 108.3 . . ?
C12 C13 H13B 108.3 . . ?
H13A C13 H13B 107.4 . . ?
C2 C14 C16 109.3(3) . . ?
C2 C14 C17 110.4(3) . . ?
C16 C14 C17 110.3(3) . . ?
C2 C14 C15 113.1(3) . . ?
C16 C14 C15 107.5(3) . . ?
C17 C14 C15 106.1(3) . . ?
C14 C15 H15A 109.5 . . ?
C14 C15 H15B 109.5 . . ?
H15A C15 H15B 109.5 . . ?
C14 C15 H15C 109.5 . . ?
H15A C15 H15C 109.5 . . ?
H15B C15 H15C 109.5 . . ?
C14 C16 H16A 109.5 . . ?
C14 C16 H16B 109.5 . . ?
H16A C16 H16B 109.5 . . ?
C14 C16 H16C 109.5 . . ?
H16A C16 H16C 109.5 . . ?
H16B C16 H16C 109.5 . . ?
C14 C17 H17A 109.5 . . ?
C14 C17 H17B 109.5 . . ?
H17A C17 H17B 109.5 . . ?
C14 C17 H17C 109.5 . . ?
H17A C17 H17C 109.5 . . ?
H17B C17 H17C 109.5 . . ?
C4 C18 H18A 109.5 . . ?
C4 C18 H18B 109.5 . . ?
H18A C18 H18B 109.5 . . ?
C4 C18 H18C 109.5 . . ?
H18A C18 H18C 109.5 . . ?
H18B C18 H18C 109.5 . . ?
C20 C19 C8 112.4(3) . . ?
C20 C19 C22 107.3(3) . . ?
C8 C19 C22 110.6(3) . . ?
C20 C19 C21 107.1(4) . . ?
C8 C19 C21 109.7(3) . . ?
C22 C19 C21 109.7(4) . . ?
C19 C20 H20A 109.5 . . ?
C19 C20 H20B 109.5 . . ?
H20A C20 H20B 109.5 . . ?
C19 C20 H20C 109.5 . . ?
H20A C20 H20C 109.5 . . ?
H20B C20 H20C 109.5 . . ?
C19 C21 H21A 109.5 . . ?
C19 C21 H21B 109.5 . . ?
H21A C21 H21B 109.5 . . ?
C19 C21 H21C 109.5 . . ?
H21A C21 H21C 109.5 . . ?
H21B C21 H21C 109.5 . . ?
C19 C22 H22A 109.5 . . ?
C19 C22 H22B 109.5 . . ?
H22A C22 H22B 109.5 . . ?
C19 C22 H22C 109.5 . . ?
H22A C22 H22C 109.5 . . ?
H22B C22 H22C 109.5 . . ?
C10 C23 H23A 109.5 . . ?
C10 C23 H23B 109.5 . . ?
H23A C23 H23B 109.5 . . ?
C10 C23 H23C 109.5 . . ?
H23A C23 H23C 109.5 . . ?
H23B C23 H23C 109.5 . . ?
C28 C24 C25 109.0(6) . . ?
C28 C24 La1 77.1(3) . . ?
C25 C24 La1 76.6(3) . . ?
C28 C24 H24A 124.7 . . ?
C25 C24 H24A 124.7 . . ?
La1 C24 H24A 124.7 . . ?
C26 C25 C24 107.0(6) . . ?
C26 C25 La1 77.9(4) . . ?
C24 C25 La1 76.0(3) . . ?
C26 C25 H25A 125.4 . . ?
C24 C25 H25A 125.4 . . ?
La1 C25 H25A 125.4 . . ?
C27 C26 C25 108.5(6) . . ?
C27 C26 La1 76.9(4) . . ?
C25 C26 La1 75.0(4) . . ?
C27 C26 H26A 125.1 . . ?
C25 C26 H26A 125.1 . . ?
La1 C26 H26A 125.1 . . ?
C26 C27 C28 108.2(6) . . ?
C26 C27 La1 76.5(3) . . ?
C28 C27 La1 75.0(3) . . ?
C26 C27 H27A 125.2 . . ?
C28 C27 H27A 125.2 . . ?
La1 C27 H27A 125.2 . . ?
C24 C28 C27 107.3(6) . . ?
C24 C28 La1 75.9(3) . . ?
C27 C28 La1 77.7(3) . . ?
C24 C28 H28A 125.3 . . ?
C27 C28 H28A 125.3 . . ?
La1 C28 H28A 125.3 . . ?
O3 C29 C30 105.6(4) . . ?
O3 C29 H29A 110.6 . . ?
C30 C29 H29A 110.6 . . ?
O3 C29 H29B 110.6 . . ?
C30 C29 H29B 110.6 . . ?
H29A C29 H29B 108.8 . . ?
C31 C30 C29 103.5(4) . . ?
C31 C30 H30A 111.1 . . ?
C29 C30 H30A 111.1 . . ?
C31 C30 H30B 111.1 . . ?
C29 C30 H30B 111.1 . . ?
H30A C30 H30B 109.0 . . ?
C32 C31 C30 104.9(4) . . ?
C32 C31 H31 127.6 . . ?
C30 C31 H31 127.6 . . ?
C31 C32 O3 108.9(5) . . ?
C31 C32 H32A 109.9 . . ?
O3 C32 H32A 109.9 . . ?
C31 C32 H32B 109.9 . . ?
O3 C32 H32B 109.9 . . ?
H32A C32 H32B 108.3 . . ?
O4 C33 C34 106.0(4) . . ?
O4 C33 H33A 110.5 . . ?
C34 C33 H33A 110.5 . . ?
O4 C33 H33B 110.5 . . ?
C34 C33 H33B 110.5 . . ?
H33A C33 H33B 108.7 . . ?
C33 C34 C35 106.3(4) . . ?
C33 C34 H34A 110.5 . . ?
C35 C34 H34A 110.5 . . ?
C33 C34 H34B 110.5 . . ?
C35 C34 H34B 110.5 . . ?
H34A C34 H34B 108.7 . . ?
C34 C35 C36 105.5(4) . . ?
C34 C35 H35A 110.6 . . ?
C36 C35 H35A 110.6 . . ?
C34 C35 H35B 110.6 . . ?
C36 C35 H35B 110.6 . . ?
H35A C35 H35B 108.8 . . ?
O4 C36 C35 105.5(4) . . ?
O4 C36 H36A 110.6 . . ?
C35 C36 H36A 110.6 . . ?
O4 C36 H36B 110.6 . . ?
C35 C36 H36B 110.6 . . ?
H36A C36 H36B 108.8 . . ?
O5 C37 C38 105.7(3) . . ?
O5 C37 H37A 110.6 . . ?
C38 C37 H37A 110.6 . . ?
O5 C37 H37B 110.6 . . ?
C38 C37 H37B 110.6 . . ?
H37A C37 H37B 108.7 . . ?
C37 C38 C39 101.3(4) . . ?
C37 C38 H38A 111.5 . . ?
C39 C38 H38A 111.5 . . ?
C37 C38 H38B 111.5 . . ?
C39 C38 H38B 111.5 . . ?
H38A C38 H38B 109.3 . . ?
C40 C39 C38 102.9(4) . . ?
C40 C39 H39A 111.2 . . ?
C38 C39 H39A 111.2 . . ?
C40 C39 H39B 111.2 . . ?
C38 C39 H39B 111.2 . . ?
H39A C39 H39B 109.1 . . ?
O5 C40 C39 106.1(3) . . ?
O5 C40 H40A 110.5 . . ?
C39 C40 H40A 110.5 . . ?
O5 C40 H40B 110.5 . . ?
C39 C40 H40B 110.5 . . ?
H40A C40 H40B 108.7 . . ?

loop_
_geom_bond_atom_site_label_1
_geom_bond_atom_site_label_2
_geom_bond_distance
_geom_bond_site_symmetry_2
_geom_bond_publ_flag
La1 O1 2.232(2) . ?
La1 O2 2.281(3) . ?
La1 O3 2.649(3) . ?
La1 O4 2.675(3) . ?
La1 O5 2.701(3) . ?
La1 C24 2.854(5) . ?
La1 C25 2.861(5) . ?
La1 C28 2.868(5) . ?
La1 C26 2.897(6) . ?
La1 C27 2.901(5) . ?
O1 C1 1.355(4) . ?
O2 C7 1.346(5) . ?
O3 C32 1.446(6) . ?
O3 C29 1.459(5) . ?
O4 C33 1.436(5) . ?
O4 C36 1.463(5) . ?
O5 C40 1.449(5) . ?
O5 C37 1.454(5) . ?
C1 C6 1.407(5) . ?
C1 C2 1.417(5) . ?
C2 C3 1.403(5) . ?
C2 C14 1.531(6) . ?
C3 C4 1.389(6) . ?
C3 H3 0.9500 . ?
C4 C5 1.387(5) . ?
C4 C18 1.518(5) . ?
C5 C6 1.392(5) . ?
C5 H5 0.9500 . ?
C6 C13 1.514(5) . ?
C7 C12 1.414(5) . ?
C7 C8 1.427(5) . ?
C8 C9 1.394(6) . ?
C8 C19 1.536(5) . ?
C9 C10 1.393(6) . ?
C9 H9 0.9500 . ?
C10 C11 1.381(6) . ?
C10 C23 1.510(6) . ?
C11 C12 1.384(6) . ?
C11 H11 0.9500 . ?
C12 C13 1.529(5) . ?
C13 H13A 0.9900 . ?
C13 H13B 0.9900 . ?
C14 C16 1.531(6) . ?
C14 C17 1.539(6) . ?
C14 C15 1.545(5) . ?
C15 H15A 0.9800 . ?
C15 H15B 0.9800 . ?
C15 H15C 0.9800 . ?
C16 H16A 0.9800 . ?
C16 H16B 0.9800 . ?
C16 H16C 0.9800 . ?
C17 H17A 0.9800 . ?
C17 H17B 0.9800 . ?
C17 H17C 0.9800 . ?
C18 H18A 0.9800 . ?
C18 H18B 0.9800 . ?
C18 H18C 0.9800 . ?
C19 C20 1.531(6) . ?
C19 C22 1.537(6) . ?
C19 C21 1.544(6) . ?
C20 H20A 0.9800 . ?
C20 H20B 0.9800 . ?
C20 H20C 0.9800 . ?
C21 H21A 0.9800 . ?
C21 H21B 0.9800 . ?
C21 H21C 0.9800 . ?
C22 H22A 0.9800 . ?
C22 H22B 0.9800 . ?
C22 H22C 0.9800 . ?
C23 H23A 0.9800 . ?
C23 H23B 0.9800 . ?
C23 H23C 0.9800 . ?
C24 C28 1.332(8) . ?
C24 C25 1.352(9) . ?
C24 H24A 1.0000 . ?
C25 C26 1.350(11) . ?
C25 H25A 1.0000 . ?
C26 C27 1.332(11) . ?
C26 H26A 1.0000 . ?
C27 C28 1.361(9) . ?
C27 H27A 1.0000 . ?
C28 H28A 1.0000 . ?
C29 C30 1.511(6) . ?
C29 H29A 0.9900 . ?
C29 H29B 0.9900 . ?
C30 C31 1.503(7) . ?
C30 H30A 0.9900 . ?
C30 H30B 0.9900 . ?
C31 C32 1.415(7) . ?
C31 H31 0.9500 . ?
C32 H32A 0.9900 . ?
C32 H32B 0.9900 . ?
C33 C34 1.489(7) . ?
C33 H33A 0.9900 . ?
C33 H33B 0.9900 . ?
C34 C35 1.490(7) . ?
C34 H34A 0.9900 . ?
C34 H34B 0.9900 . ?
C35 C36 1.496(6) . ?
C35 H35A 0.9900 . ?
C35 H35B 0.9900 . ?
C36 H36A 0.9900 . ?
C36 H36B 0.9900 . ?
C37 C38 1.499(6) . ?
C37 H37A 0.9900 . ?
C37 H37B 0.9900 . ?
C38 C39 1.512(7) . ?
C38 H38A 0.9900 . ?
C38 H38B 0.9900 . ?
C39 C40 1.510(6) . ?
C39 H39A 0.9900 . ?
C39 H39B 0.9900 . ?
C40 H40A 0.9900 . ?
C40 H40B 0.9900 . ?
